data_2108127
loop_
_publ_author_name
'Huang, Xianyu'
'Chen, Daoliang'
'He, Mingrui'
'Li, Jianfeng'
'Huang, Jiawei'
'Li, Baolin'

_publ_section_title
;
 Crystal structure and luminescent properties of novel coordination
 polymers constructed with bifurandicarboxylic acid
;
_journal_issue 4
_journal_name_full 'Acta Crystallographica Section B'
_journal_page_first 715
_journal_page_last 721
_journal_paper_doi 10.1107/S2052520617003870
_journal_volume 73
_journal_year 2017
_chemical_formula_moiety 'C10 H16 Co N0 O12'
_chemical_formula_sum 'C10 H16 Co N0 O12'
_chemical_formula_weight 387.16
_chemical_name_common 'complex 4'
_space_group_crystal_system triclinic
_space_group_IT_number 2
_space_group_name_Hall '-P 1'
_space_group_name_H-M_alt 'P -1'
_atom_sites_solution_hydrogens geom
_atom_sites_solution_primary direct
_atom_sites_solution_secondary difmap
_audit_creation_method SHELXL-97
_cell_angle_alpha 77.217(2)
_cell_angle_beta 74.884(2)
_cell_angle_gamma 70.434(2)
_cell_formula_units_Z 1
_cell_length_a 5.5872(4)
_cell_length_b 6.6969(5)
_cell_length_c 10.5753(8)
_cell_measurement_reflns_used 4940
_cell_measurement_temperature 100(2)
_cell_measurement_theta_max 26.73
_cell_measurement_theta_min 3.58
_cell_volume 356.02(5)
_computing_cell_refinement 'Bruker SAINT'
_computing_data_collection 'Bruker APEX2'
_computing_data_reduction 'Bruker SAINT'
_computing_molecular_graphics 'Bruker SHELXTL'
_computing_publication_material 'Bruker SHELXTL'
_computing_structure_refinement 'SHELXL-97 (Sheldrick, 2008)'
_computing_structure_solution 'SHELXS-97 (Sheldrick, 2008)'
_diffrn_ambient_temperature 100(2)
_diffrn_measured_fraction_theta_full 0.993
_diffrn_measured_fraction_theta_max 0.993
_diffrn_measurement_device_type 'Bruker APEX-II CCD'
_diffrn_measurement_method '\f and \w scans'
_diffrn_radiation_monochromator graphite
_diffrn_radiation_source 'fine-focus sealed tube'
_diffrn_radiation_type MoK\a
_diffrn_radiation_wavelength 0.71073
_diffrn_reflns_av_R_equivalents 0.0633
_diffrn_reflns_av_sigmaI/netI 0.0515
_diffrn_reflns_limit_h_max 7
_diffrn_reflns_limit_h_min -6
_diffrn_reflns_limit_k_max 8
_diffrn_reflns_limit_k_min -8
_diffrn_reflns_limit_l_max 13
_diffrn_reflns_limit_l_min -13
_diffrn_reflns_number 6011
_diffrn_reflns_theta_full 26.77
_diffrn_reflns_theta_max 26.77
_diffrn_reflns_theta_min 3.58
_exptl_absorpt_coefficient_mu 1.271
_exptl_absorpt_correction_type none
_exptl_crystal_colour colourless
_exptl_crystal_density_diffrn 1.806
_exptl_crystal_density_method 'not measured'
_exptl_crystal_description stick
_exptl_crystal_F_000 199
_exptl_crystal_size_max 0.48
_exptl_crystal_size_mid 0.22
_exptl_crystal_size_min 0.14
_refine_diff_density_max 0.897
_refine_diff_density_min -1.365
_refine_ls_extinction_method none
_refine_ls_goodness_of_fit_ref 1.069
_refine_ls_hydrogen_treatment mixed
_refine_ls_matrix_type full
_refine_ls_number_parameters 106
_refine_ls_number_reflns 1495
_refine_ls_number_restraints 0
_refine_ls_restrained_S_all 1.069
_refine_ls_R_factor_all 0.0419
_refine_ls_R_factor_gt 0.0404
_refine_ls_shift/su_max 0.000
_refine_ls_shift/su_mean 0.000
_refine_ls_structure_factor_coef Fsqd
_refine_ls_weighting_details 'calc w=1/[\s^2^(Fo^2^)+(0.0699P)^2^+0.2561P] where P=(Fo^2^+2Fc^2^)/3'
_refine_ls_weighting_scheme calc
_refine_ls_wR_factor_gt 0.1093
_refine_ls_wR_factor_ref 0.1106
_reflns_number_gt 1429
_reflns_number_total 1495
_reflns_threshold_expression >2sigma(I)
_cod_data_source_file ao5021sup1.cif
_cod_data_source_block 4
_cod_depositor_comments
;
 Updating space group information.

 Antanas Vaitkus,
 2018-07-31

The following automatic conversions were performed:

'_symmetry_cell_setting' value 'Triclinic' changed to 'triclinic'
according to
/home/data/users/saulius/crontab/automatic-downloads/rss-feeds/IUCr/lib/dictionaries/cif_core.dic
dictionary named 'cif_core.dic' version 2.4.2 from 2011-04-26.

Automatic conversion script
Id: cif_fix_values 4973 2017-02-22 13:04:09Z antanas 
;
_cod_original_sg_symbol_H-M ' P -1     '
_cod_database_code 2108127
_cod_database_fobs_code 2108127

loop_
_space_group_symop_id
_space_group_symop_operation_xyz
1 x,y,z
2 -x,-y,-z

loop_
_atom_site_type_symbol
_atom_site_label
_atom_site_fract_x
_atom_site_fract_y
_atom_site_fract_z
_atom_site_U_iso_or_equiv
_atom_site_adp_type
_atom_site_calc_flag
_atom_site_refinement_flags
_atom_site_occupancy
_atom_site_symmetry_multiplicity
Co Co1 0.0000 0.5000 0.5000 0.00736(19) Uani d S 1 2
O O2 0.2337(3) 0.2082(2) 0.44019(16) 0.0121(4) Uani d . 1 1
H H2A 0.2274 0.0892 0.4962 0.015 Uiso d R 1 1
H H2B 0.4048 0.1789 0.4225 0.015 Uiso d R 1 1
O O4 0.2831(3) 0.6562(3) 0.39961(16) 0.0116(4) Uani d . 1 1
H H4A 0.4654 0.6028 0.3833 0.014 Uiso d R 1 1
H H4B 0.2532 0.7099 0.3293 0.014 Uiso d R 1 1
O O6 -0.3583(3) 0.5383(2) 0.12408(16) 0.0088(4) Uani d . 1 1
O O12 0.0168(3) 0.8094(2) 0.20648(16) 0.0107(4) Uani d . 1 1
O O30 -0.1630(3) 0.5560(3) 0.33082(16) 0.0095(4) Uani d . 1 1
C C2 -0.4284(4) 0.5688(3) 0.0051(2) 0.0095(5) Uani d . 1 1
C C4 -0.3436(5) 0.7259(4) -0.0807(2) 0.0115(5) Uani d . 1 1
H H4 -0.3685 0.7757 -0.1671 0.014 Uiso calc R 1 1
C C5 -0.2092(5) 0.7988(3) -0.0121(2) 0.0109(5) Uani d . 1 1
H H5 -0.1282 0.9059 -0.0448 0.013 Uiso calc R 1 1
C C6 -0.2221(4) 0.6815(3) 0.1107(2) 0.0089(4) Uani d . 1 1
C C7 -0.1156(4) 0.6828(3) 0.2240(2) 0.0080(4) Uani d . 1 1
O O22 0.7561(3) 0.1388(3) 0.35646(17) 0.0140(4) Uani d . 1 1
H H22A 0.8020 0.2376 0.3565 0.017 Uiso d R 1 1
H H22B 0.8143 0.0487 0.3010 0.017 Uiso d R 1 1

loop_
_atom_site_aniso_label
_atom_site_aniso_U_11
_atom_site_aniso_U_22
_atom_site_aniso_U_33
_atom_site_aniso_U_12
_atom_site_aniso_U_13
_atom_site_aniso_U_23
Co1 0.0059(3) 0.0105(3) 0.0053(3) -0.00335(17) -0.00016(17) -0.00009(16)
O2 0.0096(8) 0.0122(8) 0.0115(8) -0.0020(6) 0.0007(6) -0.0007(6)
O4 0.0094(8) 0.0172(8) 0.0071(8) -0.0063(6) -0.0004(6) 0.0027(6)
O6 0.0091(8) 0.0118(7) 0.0063(8) -0.0047(6) -0.0011(6) -0.0007(6)
O12 0.0120(8) 0.0118(8) 0.0100(8) -0.0066(6) -0.0019(6) -0.0006(6)
O30 0.0087(8) 0.0131(8) 0.0072(8) -0.0054(6) -0.0014(6) 0.0007(6)
C2 0.0075(10) 0.0126(10) 0.0077(11) -0.0013(9) -0.0009(8) -0.0039(8)
C4 0.0130(11) 0.0128(11) 0.0086(11) -0.0035(9) -0.0033(9) -0.0003(8)
C5 0.0127(11) 0.0112(10) 0.0091(11) -0.0047(9) -0.0021(9) -0.0001(8)
C6 0.0074(10) 0.0094(10) 0.0098(11) -0.0031(8) -0.0007(8) -0.0016(8)
C7 0.0057(10) 0.0095(10) 0.0063(10) -0.0008(8) 0.0011(8) -0.0011(8)
O22 0.0144(9) 0.0122(8) 0.0160(9) -0.0065(7) 0.0014(7) -0.0045(7)

loop_
_atom_type_symbol
_atom_type_description
_atom_type_scat_dispersion_real
_atom_type_scat_dispersion_imag
_atom_type_scat_source
C C 0.0033 0.0016 'International Tables Vol C Tables 4.2.6.8 and 6.1.1.4'
H H 0.0000 0.0000 'International Tables Vol C Tables 4.2.6.8 and 6.1.1.4'
Co Co 0.3494 0.9721 'International Tables Vol C Tables 4.2.6.8 and 6.1.1.4'
N N 0.0061 0.0033 'International Tables Vol C Tables 4.2.6.8 and 6.1.1.4'
O O 0.0106 0.0060 'International Tables Vol C Tables 4.2.6.8 and 6.1.1.4'

loop_
_geom_angle_atom_site_label_1
_geom_angle_atom_site_label_2
_geom_angle_atom_site_label_3
_geom_angle_site_symmetry_1
_geom_angle_site_symmetry_3
_geom_angle
O2 Co1 O2 2_566 . 180.0
O2 Co1 O4 2_566 2_566 92.55(6)
O2 Co1 O4 . 2_566 87.45(6)
O2 Co1 O4 2_566 . 87.45(6)
O2 Co1 O4 . . 92.55(6)
O4 Co1 O4 2_566 . 180.0
O2 Co1 O30 2_566 2_566 86.98(6)
O2 Co1 O30 . 2_566 93.02(6)
O4 Co1 O30 2_566 2_566 93.29(6)
O4 Co1 O30 . 2_566 86.71(6)
O2 Co1 O30 2_566 . 93.02(6)
O2 Co1 O30 . . 86.98(6)
O4 Co1 O30 2_566 . 86.71(6)
O4 Co1 O30 . . 93.29(6)
O30 Co1 O30 2_566 . 180.0000(10)
Co1 O2 H2A . . 118.3
Co1 O2 H2B . . 120.1
H2A O2 H2B . . 96.2
Co1 O4 H4A . . 130.0
Co1 O4 H4B . . 108.1
H4A O4 H4B . . 103.5
C2 O6 C6 . . 105.65(17)
C7 O30 Co1 . . 125.83(14)
C4 C2 O6 . . 111.12(19)
C4 C2 C2 . 2_465 133.3(3)
O6 C2 C2 . 2_465 115.6(2)
C2 C4 C5 . . 106.2(2)
C2 C4 H4 . . 126.9
C5 C4 H4 . . 126.9
C6 C5 C4 . . 106.6(2)
C6 C5 H5 . . 126.7
C4 C5 H5 . . 126.7
C5 C6 O6 . . 110.50(19)
C5 C6 C7 . . 131.4(2)
O6 C6 C7 . . 118.11(19)
O12 C7 O30 . . 125.5(2)
O12 C7 C6 . . 116.4(2)
O30 C7 C6 . . 118.14(19)
H22A O22 H22B . . 128.5

loop_
_geom_bond_atom_site_label_1
_geom_bond_atom_site_label_2
_geom_bond_site_symmetry_2
_geom_bond_distance
Co1 O2 2_566 2.0812(16)
Co1 O2 . 2.0812(16)
Co1 O4 2_566 2.1130(16)
Co1 O4 . 2.1130(16)
Co1 O30 2_566 2.1200(16)
Co1 O30 . 2.1200(16)
O2 H2A . 0.8864
O2 H2B . 0.8857
O4 H4A . 0.9418
O4 H4B . 0.7852
O6 C2 . 1.367(3)
O6 C6 . 1.375(3)
O12 C7 . 1.257(3)
O30 C7 . 1.279(3)
C2 C4 . 1.357(3)
C2 C2 2_465 1.443(4)
C4 C5 . 1.420(3)
C4 H4 . 0.9300
C5 C6 . 1.359(3)
C5 H5 . 0.9300
C6 C7 . 1.473(3)
O22 H22A . 0.7856
O22 H22B . 0.8603

loop_
_geom_torsion_atom_site_label_1
_geom_torsion_atom_site_label_2
_geom_torsion_atom_site_label_3
_geom_torsion_atom_site_label_4
_geom_torsion_site_symmetry_1
_geom_torsion_site_symmetry_4
_geom_torsion
O2 Co1 O30 C7 2_566 . 75.44(18)
O2 Co1 O30 C7 . . -104.56(18)
O4 Co1 O30 C7 2_566 . 167.82(18)
O4 Co1 O30 C7 . . -12.18(18)
O30 Co1 O30 C7 2_566 . 3E1(10)
C6 O6 C2 C4 . . -0.6(2)
C6 O6 C2 C2 . 2_465 178.9(2)
O6 C2 C4 C5 . . 0.5(3)
C2 C2 C4 C5 2_465 . -178.9(3)
C2 C4 C5 C6 . . -0.1(3)
C4 C5 C6 O6 . . -0.2(3)
C4 C5 C6 C7 . . 178.9(2)
C2 O6 C6 C5 . . 0.5(2)
C2 O6 C6 C7 . . -178.78(18)
Co1 O30 C7 O12 . . -6.9(3)
Co1 O30 C7 C6 . . 172.65(14)
C5 C6 C7 O12 . . -1.9(4)
O6 C6 C7 O12 . . 177.18(18)
C5 C6 C7 O30 . . 178.5(2)
O6 C6 C7 O30 . . -2.4(3)
